data_9017414
loop_
_publ_author_name
'Demichelis, R.'
'Raiteri, P.'
'Gale, J. D.'
'Dovesi, R.'

_publ_section_title
;
 The multiple structures of vaterite
;
_journal_name_full 'Crystal Growth & Design'
_journal_page_first 2247
_journal_page_last 2251
_journal_volume 13
_journal_year 2013
_chemical_compound_source theoretical
_chemical_formula_sum 'C Ca O3'
_chemical_name_mineral Vaterite
_space_group_IT_number 5
_space_group_name_Hall 'C 2y'
_space_group_name_H-M_alt 'C 1 2 1'
_symmetry_space_group_name_H-M 'C 1 2 1'
_cell_angle_alpha 90
_cell_angle_beta 115.16
_cell_angle_gamma 90
_cell_length_a 12.245
_cell_length_b 7.197
_cell_length_c 9.305
_cell_formula_units_Z 12
_cell_volume 742.224
_database_code_amcsd 0019867
_exptl_crystal_density_diffrn 2.687
_cod_data_source_file inputs/fixed/downloads/14/14773.cif
_cod_data_source_block 14773
_cod_original_formula_sum 'Ca C O3'
_cod_database_code 9017414

loop_
_space_group_symop_operation_xyz
x,y,z
1/2+x,1/2+y,z
-x,y,-z
1/2-x,1/2+y,-z

loop_
_atom_site_label
_atom_site_fract_x
_atom_site_fract_y
_atom_site_fract_z
Ca1 0.23740 0.26620 0.75890
Ca2 0.08380 0.26460 0.25500
Ca3 0.43620 0.21910 0.25510
C1 0.18780 0.40170 0.01520
C2 0.30800 0.10290 0.48120
C3 0.00000 0.95080 0.00000
C4 0.00000 0.04080 0.50000
O1 0.10330 0.42810 0.87290
O2 0.40300 0.03350 0.59150
O3 0.18080 0.46420 0.14010
O4 0.28520 0.08260 0.33160
O5 0.54980 0.36420 0.13470
O6 0.95840 0.12660 0.36510
O7 0.28090 0.30890 0.02550
O8 0.23150 0.19560 0.51350
O9 0.00000 0.13030 0.00000
O10 0.00000 0.86140 0.50000

loop_
_cod_related_entry_id
_cod_related_entry_database
_cod_related_entry_code
1 AMCSD 0019867
